data_4312487
loop_
_publ_author_name
'Xian-He Bu'
'Ya-Bo Xie'
'Jian-Rong Li'
'Ruo-Hua Zhang'

_publ_section_title
;
 Adjusting the Frameworks of Silver(I) Complexes with New Pyridyl
 Thioethers by Varying the Chain Lengths of Ligand Spacers, Solvents, and
 Counteranions
;
_journal_name_full 'Inorganic Chemistry'
_journal_page_first 7422
_journal_page_last 7430
_journal_paper_doi 10.1021/ic034454j
_journal_volume 42
_journal_year 2003
_chemical_formula_sum 'C16 H20 Ag Cl N2 O4 S2'
_chemical_formula_weight 511.78
_chemical_name_systematic
; 
 ? 
;
_space_group_IT_number 15
_symmetry_cell_setting monoclinic
_symmetry_space_group_name_Hall '-C 2yc'
_symmetry_space_group_name_H-M 'C 1 2/c 1'
_atom_sites_solution_hydrogens geom
_atom_sites_solution_primary direct
_atom_sites_solution_secondary difmap
_audit_creation_method SHELXL-97
_cell_angle_alpha 90.00
_cell_angle_beta 115.517(14)
_cell_angle_gamma 90.00
_cell_formula_units_Z 4
_cell_length_a 13.319(11)
_cell_length_b 18.247(15)
_cell_length_c 9.232(8)
_cell_measurement_reflns_used 619
_cell_measurement_temperature 273(2)
_cell_measurement_theta_max 19.30
_cell_measurement_theta_min 2.55
_cell_volume 2025(3)
_computing_cell_refinement 'Bruker SMART'
_computing_data_collection 'Bruker SMART'
_computing_data_reduction 'Bruker SAINT'
_computing_molecular_graphics 'Bruker SHELXTL'
_computing_publication_material 'Bruker SHELXTL'
_computing_structure_refinement 'SHELXL-97 (Sheldrick, 1997)'
_computing_structure_solution 'SHELXS-97 (Sheldrick, 1990)'
_diffrn_ambient_temperature 273(2)
_diffrn_measured_fraction_theta_full 0.998
_diffrn_measured_fraction_theta_max 0.998
_diffrn_measurement_device_type 'CCD area detector'
_diffrn_measurement_method 'phi and omega scans'
_diffrn_radiation_monochromator graphite
_diffrn_radiation_source 'fine-focus sealed tube'
_diffrn_radiation_type MoK\a
_diffrn_radiation_wavelength 0.71073
_diffrn_reflns_av_R_equivalents 0.0457
_diffrn_reflns_av_sigmaI/netI 0.0610
_diffrn_reflns_limit_h_max 15
_diffrn_reflns_limit_h_min -14
_diffrn_reflns_limit_k_max 21
_diffrn_reflns_limit_k_min -20
_diffrn_reflns_limit_l_max 5
_diffrn_reflns_limit_l_min -10
_diffrn_reflns_number 4121
_diffrn_reflns_theta_full 25.02
_diffrn_reflns_theta_max 25.02
_diffrn_reflns_theta_min 2.23
_exptl_absorpt_coefficient_mu 1.357
_exptl_absorpt_correction_T_max 0.7731
_exptl_absorpt_correction_T_min 0.6863
_exptl_absorpt_correction_type multi-scan
_exptl_absorpt_process_details SADABS
_exptl_crystal_density_diffrn 1.679
_exptl_crystal_density_meas 0
_exptl_crystal_density_method 'not measured'
_exptl_crystal_F_000 1032
_exptl_crystal_size_max 0.30
_exptl_crystal_size_mid 0.25
_exptl_crystal_size_min 0.20
_refine_diff_density_max 0.375
_refine_diff_density_min -0.453
_refine_diff_density_rms 0.060
_refine_ls_extinction_method none
_refine_ls_goodness_of_fit_ref 1.002
_refine_ls_hydrogen_treatment mixed
_refine_ls_matrix_type full
_refine_ls_number_parameters 133
_refine_ls_number_reflns 1789
_refine_ls_number_restraints 0
_refine_ls_restrained_S_all 1.002
_refine_ls_R_factor_all 0.1021
_refine_ls_R_factor_gt 0.0473
_refine_ls_shift/su_max 0.006
_refine_ls_shift/su_mean 0.000
_refine_ls_structure_factor_coef Fsqd
_refine_ls_weighting_details 'calc w=1/[\s^2^(Fo^2^)+(0.0478P)^2^+2.6337P] where P=(Fo^2^+2Fc^2^)/3'
_refine_ls_weighting_scheme calc
_refine_ls_wR_factor_gt 0.1014
_refine_ls_wR_factor_ref 0.1207
_reflns_number_gt 1034
_reflns_number_total 1789
_reflns_threshold_expression >2sigma(I)
_cod_data_source_file ic034454jsi20030429_113226.cif
_cod_data_source_block 020723e
_cod_depositor_comments
;
The following automatic conversions were performed:

'_symmetry_cell_setting' value 'Monoclinic' changed to 'monoclinic'
according to the built-in table from CIF Core dictionary named
'cif_core.dic' version 2.4.1 from
2010-06-29.

'_exptl_absorpt_correction_type' value 'MULTI-SCAN'
changed to 'multi-scan' according to the built-in table from CIF Core
dictionary named 'cif_core.dic' version 2.4.1 from 2010-06-29.

Automatic conversion script
Id: cif_fix_values 1646 2011-03-28 12:23:43Z adriana 
;
_cod_database_code 4312487

loop_
_symmetry_equiv_pos_as_xyz
'x, y, z'
'-x, y, -z+1/2'
'x+1/2, y+1/2, z'
'-x+1/2, y+1/2, -z+1/2'
'-x, -y, -z'
'x, -y, z-1/2'
'-x+1/2, -y+1/2, -z'
'x+1/2, -y+1/2, z-1/2'

loop_
_atom_site_label
_atom_site_type_symbol
_atom_site_fract_x
_atom_site_fract_y
_atom_site_fract_z
_atom_site_U_iso_or_equiv
_atom_site_adp_type
_atom_site_occupancy
_atom_site_symmetry_multiplicity
_atom_site_calc_flag
_atom_site_refinement_flags
_atom_site_disorder_assembly
_atom_site_disorder_group
Ag1 Ag 0.0000 1.06135(4) 0.7500 0.0940(4) Uani 1 2 d S . .
S1 S 0.09050(17) 0.92968(9) 0.6201(2) 0.0989(6) Uani 1 1 d . . .
N1 N 0.1714(4) 1.0535(3) 0.7667(6) 0.0721(13) Uani 1 1 d . . .
C1 C 0.2495(6) 1.1043(4) 0.8377(8) 0.0939(19) Uani 1 1 d . . .
H1 H 0.2291 1.1485 0.8674 0.113 Uiso 1 1 calc R . .
C2 C 0.3582(6) 1.0936(6) 0.8681(9) 0.128(3) Uani 1 1 d . . .
H2 H 0.4112 1.1294 0.9207 0.153 Uiso 1 1 calc R . .
C3 C 0.3875(7) 1.0303(8) 0.8208(12) 0.158(5) Uani 1 1 d . . .
H3 H 0.4613 1.0223 0.8411 0.189 Uiso 1 1 calc R . .
C4 C 0.3092(7) 0.9779(6) 0.7431(9) 0.132(3) Uani 1 1 d . . .
H4 H 0.3281 0.9346 0.7077 0.158 Uiso 1 1 calc R . .
C5 C 0.2006(5) 0.9917(4) 0.7189(7) 0.0813(17) Uani 1 1 d . . .
C6 C 0.1524(8) 0.8414(4) 0.6992(11) 0.148(4) Uani 1 1 d . . .
H6A H 0.0986 0.8031 0.6460 0.178 Uiso 1 1 calc R . .
H6B H 0.2159 0.8337 0.6756 0.178 Uiso 1 1 calc R . .
C7 C 0.1891(9) 0.8358(4) 0.8749(12) 0.167(4) Uani 1 1 d . . .
H7A H 0.1290 0.8499 0.9018 0.201 Uiso 1 1 calc R . .
H7B H 0.2516 0.8683 0.9308 0.201 Uiso 1 1 calc R . .
C8 C 0.2234(13) 0.7557(7) 0.9255(12) 0.225(6) Uani 1 1 d . . .
H8A H 0.1567 0.7259 0.8856 0.270 Uiso 1 1 calc R . .
H8B H 0.2687 0.7390 0.8732 0.270 Uiso 1 1 calc R . .
Cl1 Cl 0.0000 0.26922(17) 0.7500 0.1197(10) Uani 1 2 d S . .
O1 O 0.0000 0.3355(7) 0.7500 0.267(8) Uani 1 2 d S . .
O2 O 0.1240(8) 0.2718(7) 0.8582(15) 0.140(4) Uani 0.50 1 d P . .
O3 O 0.019(2) 0.2119(6) 0.830(2) 0.220(11) Uani 0.50 1 d P . .
O4 O 0.0342(16) 0.2753(17) 0.617(3) 0.260(11) Uani 0.50 1 d P . .

loop_
_atom_site_aniso_label
_atom_site_aniso_U_11
_atom_site_aniso_U_22
_atom_site_aniso_U_33
_atom_site_aniso_U_23
_atom_site_aniso_U_13
_atom_site_aniso_U_12
Ag1 0.0812(5) 0.0835(5) 0.1418(8) 0.000 0.0712(5) 0.000
S1 0.1288(15) 0.0868(11) 0.0796(12) 0.0072(10) 0.0434(11) 0.0326(10)
N1 0.072(3) 0.084(3) 0.069(3) 0.015(3) 0.039(3) 0.022(3)
C1 0.085(5) 0.118(5) 0.080(5) 0.013(4) 0.036(4) 0.004(4)
C2 0.072(5) 0.218(10) 0.095(6) -0.002(6) 0.038(5) -0.015(5)
C3 0.060(5) 0.311(15) 0.100(7) 0.012(8) 0.033(5) 0.046(7)
C4 0.095(6) 0.214(10) 0.087(6) 0.008(6) 0.040(5) 0.075(6)
C5 0.083(4) 0.110(5) 0.057(4) 0.012(4) 0.035(3) 0.033(4)
C6 0.231(10) 0.094(5) 0.114(7) 0.023(5) 0.069(7) 0.082(6)
C7 0.253(12) 0.111(6) 0.125(8) 0.063(6) 0.070(8) 0.093(7)
C8 0.345(18) 0.162(9) 0.150(11) 0.063(10) 0.089(13) 0.123(10)
Cl1 0.130(3) 0.071(2) 0.120(3) 0.000 0.019(2) 0.000
O1 0.41(2) 0.113(9) 0.206(13) 0.000 0.065(14) 0.000
O2 0.072(6) 0.153(10) 0.151(10) -0.036(8) 0.007(6) -0.009(6)
O3 0.28(2) 0.057(6) 0.25(3) 0.055(9) 0.04(2) 0.062(11)
O4 0.170(16) 0.40(4) 0.202(19) 0.02(2) 0.075(15) 0.088(19)

loop_
_atom_type_symbol
_atom_type_description
_atom_type_scat_dispersion_real
_atom_type_scat_dispersion_imag
_atom_type_scat_source
C C 0.0033 0.0016 'International Tables Vol C Tables 4.2.6.8 and 6.1.1.4'
H H 0.0000 0.0000 'International Tables Vol C Tables 4.2.6.8 and 6.1.1.4'
N N 0.0061 0.0033 'International Tables Vol C Tables 4.2.6.8 and 6.1.1.4'
O O 0.0106 0.0060 'International Tables Vol C Tables 4.2.6.8 and 6.1.1.4'
S S 0.1246 0.1234 'International Tables Vol C Tables 4.2.6.8 and 6.1.1.4'
Cl Cl 0.1484 0.1585 'International Tables Vol C Tables 4.2.6.8 and 6.1.1.4'
Ag Ag -0.8971 1.1015 'International Tables Vol C Tables 4.2.6.8 and 6.1.1.4'

loop_
_geom_angle_atom_site_label_1
_geom_angle_atom_site_label_2
_geom_angle_atom_site_label_3
_geom_angle
_geom_angle_site_symmetry_1
_geom_angle_site_symmetry_3
_geom_angle_publ_flag
N1 Ag1 N1 172.6(3) . 2_556 ?
C5 S1 C6 103.2(4) . . ?
C5 N1 C1 118.3(5) . . ?
C5 N1 Ag1 118.1(4) . . ?
C1 N1 Ag1 123.3(4) . . ?
N1 C1 C2 122.4(7) . . ?
N1 C1 H1 118.8 . . ?
C2 C1 H1 118.8 . . ?
C3 C2 C1 119.0(9) . . ?
C3 C2 H2 120.5 . . ?
C1 C2 H2 120.5 . . ?
C2 C3 C4 120.4(8) . . ?
C2 C3 H3 119.8 . . ?
C4 C3 H3 119.8 . . ?
C3 C4 C5 117.7(8) . . ?
C3 C4 H4 121.2 . . ?
C5 C4 H4 121.2 . . ?
N1 C5 C4 122.3(7) . . ?
N1 C5 S1 114.7(4) . . ?
C4 C5 S1 123.0(6) . . ?
C7 C6 S1 112.4(5) . . ?
C7 C6 H6A 109.1 . . ?
S1 C6 H6A 109.1 . . ?
C7 C6 H6B 109.1 . . ?
S1 C6 H6B 109.1 . . ?
H6A C6 H6B 107.9 . . ?
C6 C7 C8 108.2(8) . . ?
C6 C7 H7A 110.1 . . ?
C8 C7 H7A 110.1 . . ?
C6 C7 H7B 110.1 . . ?
C8 C7 H7B 110.1 . . ?
H7A C7 H7B 108.4 . . ?
C8 C8 C7 116.1(15) 7_567 . ?
C8 C8 H8A 108.3 7_567 . ?
C7 C8 H8A 108.3 . . ?
C8 C8 H8B 108.3 7_567 . ?
C7 C8 H8B 108.3 . . ?
H8A C8 H8B 107.4 . . ?
O1 Cl1 O3 147.3(8) . 2_556 ?
O1 Cl1 O3 147.3(8) . . ?
O3 Cl1 O3 65.4(16) 2_556 . ?
O1 Cl1 O4 85.7(12) . 2_556 ?
O3 Cl1 O4 120.0(17) 2_556 2_556 ?
O3 Cl1 O4 68.0(14) . 2_556 ?
O1 Cl1 O4 85.7(12) . . ?
O3 Cl1 O4 68.0(14) 2_556 . ?
O3 Cl1 O4 120.0(17) . . ?
O4 Cl1 O4 171(2) 2_556 . ?
O1 Cl1 O2 88.2(5) . 2_556 ?
O3 Cl1 O2 75.6(11) 2_556 2_556 ?
O3 Cl1 O2 107.5(12) . 2_556 ?
O4 Cl1 O2 84.7(9) 2_556 2_556 ?
O4 Cl1 O2 95.0(9) . 2_556 ?
O1 Cl1 O2 88.2(5) . . ?
O3 Cl1 O2 107.5(12) 2_556 . ?
O3 Cl1 O2 75.6(11) . . ?
O4 Cl1 O2 95.0(9) 2_556 . ?
O4 Cl1 O2 84.7(9) . . ?
O2 Cl1 O2 176.4(9) 2_556 . ?
Cl1 O2 O3 44.9(6) . . ?
Cl1 O3 O3 57.3(8) . 2_556 ?
Cl1 O3 O4 63.5(11) . 2_556 ?
O3 O3 O4 110.1(19) 2_556 2_556 ?
Cl1 O3 O2 59.6(9) . . ?
O3 O3 O2 93(2) 2_556 . ?
O4 O3 O2 85.9(10) 2_556 . ?
Cl1 O4 O3 48.5(11) . 2_556 ?

loop_
_geom_bond_atom_site_label_1
_geom_bond_atom_site_label_2
_geom_bond_distance
_geom_bond_site_symmetry_2
_geom_bond_publ_flag
Ag1 N1 2.225(5) . ?
Ag1 N1 2.225(5) 2_556 ?
S1 C5 1.764(7) . ?
S1 C6 1.813(7) . ?
N1 C5 1.330(7) . ?
N1 C1 1.335(8) . ?
C1 C2 1.364(9) . ?
C1 H1 0.9300 . ?
C2 C3 1.351(14) . ?
C2 H2 0.9300 . ?
C3 C4 1.368(13) . ?
C3 H3 0.9300 . ?
C4 C5 1.387(9) . ?
C4 H4 0.9300 . ?
C6 C7 1.482(12) . ?
C6 H6A 0.9700 . ?
C6 H6B 0.9700 . ?
C7 C8 1.542(12) . ?
C7 H7A 0.9700 . ?
C7 H7B 0.9700 . ?
C8 C8 1.263(19) 7_567 ?
C8 H8A 0.9700 . ?
C8 H8B 0.9700 . ?
Cl1 O1 1.210(12) . ?
Cl1 O3 1.242(13) 2_556 ?
Cl1 O3 1.242(13) . ?
Cl1 O4 1.48(2) 2_556 ?
Cl1 O4 1.48(2) . ?
Cl1 O2 1.518(9) 2_556 ?
Cl1 O2 1.518(9) . ?
O2 O3 1.71(2) . ?
O3 O3 1.34(4) 2_556 ?
O3 O4 1.54(3) 2_556 ?
O4 O3 1.54(3) 2_556 ?

loop_
_geom_torsion_atom_site_label_1
_geom_torsion_atom_site_label_2
_geom_torsion_atom_site_label_3
_geom_torsion_atom_site_label_4
_geom_torsion
_geom_torsion_site_symmetry_1
_geom_torsion_site_symmetry_2
_geom_torsion_site_symmetry_3
_geom_torsion_site_symmetry_4
_geom_torsion_publ_flag
N1 Ag1 N1 C5 21.7(4) 2_556 . . . ?
N1 Ag1 N1 C1 -150.9(5) 2_556 . . . ?
C5 N1 C1 C2 -2.7(9) . . . . ?
Ag1 N1 C1 C2 170.0(5) . . . . ?
N1 C1 C2 C3 2.0(12) . . . . ?
C1 C2 C3 C4 0.2(14) . . . . ?
C2 C3 C4 C5 -1.5(14) . . . . ?
C1 N1 C5 C4 1.3(9) . . . . ?
Ag1 N1 C5 C4 -171.7(5) . . . . ?
C1 N1 C5 S1 -177.8(4) . . . . ?
Ag1 N1 C5 S1 9.2(5) . . . . ?
C3 C4 C5 N1 0.7(11) . . . . ?
C3 C4 C5 S1 179.7(6) . . . . ?
C6 S1 C5 N1 -139.4(5) . . . . ?
C6 S1 C5 C4 41.5(7) . . . . ?
C5 S1 C6 C7 62.4(8) . . . . ?
S1 C6 C7 C8 171.4(9) . . . . ?
C6 C7 C8 C8 166.9(19) . . . 7_567 ?
O1 Cl1 O2 O3 151.3(10) . . . . ?
O3 Cl1 O2 O3 -58(2) 2_556 . . . ?
O4 Cl1 O2 O3 65.8(13) 2_556 . . . ?
O4 Cl1 O2 O3 -122.8(18) . . . . ?
O2 Cl1 O2 O3 151.3(10) 2_556 . . . ?
O1 Cl1 O3 O3 180.000(10) . . . 2_556 ?
O4 Cl1 O3 O3 141(3) 2_556 . . 2_556 ?
O4 Cl1 O3 O3 -42(3) . . . 2_556 ?
O2 Cl1 O3 O3 64(2) 2_556 . . 2_556 ?
O2 Cl1 O3 O3 -117(2) . . . 2_556 ?
O1 Cl1 O3 O4 39(3) . . . 2_556 ?
O3 Cl1 O3 O4 -141(3) 2_556 . . 2_556 ?
O4 Cl1 O3 O4 176.6(10) . . . 2_556 ?
O2 Cl1 O3 O4 -76.6(11) 2_556 . . 2_556 ?
O2 Cl1 O3 O4 101.6(10) . . . 2_556 ?
O1 Cl1 O3 O2 -63(2) . . . . ?
O3 Cl1 O3 O2 117(2) 2_556 . . . ?
O4 Cl1 O3 O2 -101.6(10) 2_556 . . . ?
O4 Cl1 O3 O2 75.0(14) . . . . ?
O2 Cl1 O3 O2 -178.2(5) 2_556 . . . ?
Cl1 O2 O3 O3 48.5(11) . . . 2_556 ?
Cl1 O2 O3 O4 -61.5(12) . . . 2_556 ?
O1 Cl1 O4 O3 -160.1(12) . . . 2_556 ?
O3 Cl1 O4 O3 41(2) . . . 2_556 ?
O4 Cl1 O4 O3 -160.1(12) 2_556 . . 2_556 ?
O2 Cl1 O4 O3 -72.2(12) 2_556 . . 2_556 ?
O2 Cl1 O4 O3 111.3(13) . . . 2_556 ?
